data_1554533
loop_
_publ_author_name
'Wagh, Sachin Bhausaheb'
'Sharma, Pankaj'
'Patil, Manoj D.'
'Liu, Rai-Shung'

_publ_section_title
;
 Gold-catalyzed oxidative cycloalkenations of alkynes with quinoline
 N-oxides
;
_journal_issue 2
_journal_name_full 'Organic Chemistry Frontiers'
_journal_page_first 226
_journal_paper_doi 10.1039/C8QO01175C
_journal_volume 6
_journal_year 2019
_chemical_formula_moiety 'C19 H15 N O2'
_chemical_formula_sum 'C19 H15 N O2'
_chemical_formula_weight 289.32
_space_group_IT_number 7
_space_group_name_Hall 'P -2yc'
_space_group_name_H-M_alt 'P 1 c 1'
_symmetry_cell_setting monoclinic
_symmetry_space_group_name_H-M 'P 1 c 1'
_atom_sites_solution_hydrogens geom
_atom_sites_solution_primary direct
_atom_sites_solution_secondary difmap
_audit_creation_method SHELXL-97
_audit_update_record
;
2018-03-13 deposited with the CCDC.
2018-12-07 downloaded from the CCDC.
;
_cell_angle_alpha 90.00
_cell_angle_beta 95.222(2)
_cell_angle_gamma 90.00
_cell_formula_units_Z 4
_cell_length_a 21.0827(15)
_cell_length_b 8.2829(6)
_cell_length_c 8.2169(4)
_cell_measurement_reflns_used 6280
_cell_measurement_temperature 200(2)
_cell_measurement_theta_max 24.599
_cell_measurement_theta_min 2.645
_cell_volume 1428.93(16)
_computing_molecular_graphics 'Ortep-3 for Windows (Farrugia, 1997)'
_computing_publication_material 'WinGX publication routines (Farrugia, 1999)'
_computing_structure_refinement 'SHELXL-97 (Sheldrick, 1997)'
_computing_structure_solution 'SIR92 (Giacovazzo et al, 1993)'
_diffrn_ambient_temperature 200(2)
_diffrn_measured_fraction_theta_full 0.996
_diffrn_measured_fraction_theta_max 0.996
_diffrn_measurement_device_type 'D8 Venture'
_diffrn_radiation_monochromator graphite
_diffrn_radiation_source 'fine-focus sealed tube'
_diffrn_radiation_type MoK\a
_diffrn_radiation_wavelength 0.71073
_diffrn_reflns_av_R_equivalents 0.0851
_diffrn_reflns_av_sigmaI/netI 0.0823
_diffrn_reflns_limit_h_max 25
_diffrn_reflns_limit_h_min -25
_diffrn_reflns_limit_k_max 9
_diffrn_reflns_limit_k_min -9
_diffrn_reflns_limit_l_max 9
_diffrn_reflns_limit_l_min -9
_diffrn_reflns_number 16223
_diffrn_reflns_theta_full 25.06
_diffrn_reflns_theta_max 25.06
_diffrn_reflns_theta_min 2.46
_exptl_absorpt_coefficient_mu 0.087
_exptl_absorpt_correction_T_max 0.9965
_exptl_absorpt_correction_T_min 0.9341
_exptl_absorpt_correction_type multi-scan
_exptl_absorpt_process_details SADABS
_exptl_crystal_colour colorless
_exptl_crystal_density_diffrn 1.345
_exptl_crystal_density_method 'not measured'
_exptl_crystal_description prism
_exptl_crystal_F_000 608
_exptl_crystal_size_max 0.79
_exptl_crystal_size_mid 0.28
_exptl_crystal_size_min 0.04
_refine_diff_density_max 0.168
_refine_diff_density_min -0.149
_refine_diff_density_rms 0.038
_refine_ls_abs_structure_details 'Flack H D (1983), Acta Cryst. A39, 876-881'
_refine_ls_abs_structure_Flack 0.3(12)
_refine_ls_extinction_coef 0.052(5)
_refine_ls_extinction_expression Fc^*^=kFc[1+0.001xFc^2^\l^3^/sin(2\q)]^-1/4^
_refine_ls_extinction_method SHELXL
_refine_ls_goodness_of_fit_ref 1.013
_refine_ls_hydrogen_treatment constr
_refine_ls_matrix_type full
_refine_ls_number_parameters 398
_refine_ls_number_reflns 4764
_refine_ls_number_restraints 2
_refine_ls_restrained_S_all 1.012
_refine_ls_R_factor_all 0.0603
_refine_ls_R_factor_gt 0.0448
_refine_ls_shift/su_max 0.000
_refine_ls_shift/su_mean 0.000
_refine_ls_structure_factor_coef Fsqd
_refine_ls_weighting_details 'calc w=1/[\s^2^(Fo^2^)+(0.0399P)^2^+0.2051P] where P=(Fo^2^+2Fc^2^)/3'
_refine_ls_weighting_scheme calc
_refine_ls_wR_factor_gt 0.1034
_refine_ls_wR_factor_ref 0.1156
_reflns_number_gt 3974
_reflns_number_total 4764
_reflns_threshold_expression >2sigma(I)
_cod_data_source_file c8qo01175c2.cif
_cod_data_source_block d19251
_cod_original_sg_symbol_H-M 'P c'
_cod_database_code 1554533

loop_
_symmetry_equiv_pos_as_xyz
'x, y, z'
'x, -y, z+1/2'

loop_
_atom_site_label
_atom_site_type_symbol
_atom_site_fract_x
_atom_site_fract_y
_atom_site_fract_z
_atom_site_U_iso_or_equiv
_atom_site_adp_type
_atom_site_occupancy
_atom_site_symmetry_multiplicity
_atom_site_calc_flag
_atom_site_refinement_flags
C1 C 0.26476(14) 0.1027(3) 0.5570(3) 0.0343(6) Uani 1 1 d .
C2 C 0.30240(16) -0.0120(4) 0.6685(3) 0.0402(7) Uani 1 1 d .
H2A H 0.2731 -0.0923 0.7102 0.048 Uiso 1 1 calc R
H2B H 0.3329 -0.0709 0.6055 0.048 Uiso 1 1 calc R
C3 C 0.37499(14) 0.1901(4) 0.7562(3) 0.0373(7) Uani 1 1 d .
C4 C 0.43318(15) 0.2124(4) 0.8454(4) 0.0460(8) Uani 1 1 d .
H4 H 0.4454 0.1455 0.9368 0.055 Uiso 1 1 calc R
C5 C 0.47362(15) 0.3337(4) 0.8001(4) 0.0483(8) Uani 1 1 d .
H5 H 0.5135 0.3506 0.8613 0.058 Uiso 1 1 calc R
C6 C 0.45583(14) 0.4295(4) 0.6665(4) 0.0462(8) Uani 1 1 d .
H6 H 0.4836 0.5116 0.6347 0.055 Uiso 1 1 calc R
C7 C 0.39702(13) 0.4055(4) 0.5785(3) 0.0386(7) Uani 1 1 d .
H7 H 0.3859 0.4695 0.4843 0.046 Uiso 1 1 calc R
C8 C 0.35356(13) 0.2893(3) 0.6247(3) 0.0329(6) Uani 1 1 d .
C9 C 0.28955(13) 0.2602(3) 0.5418(3) 0.0317(6) Uani 1 1 d .
C10 C 0.25181(12) 0.3831(3) 0.4625(3) 0.0310(6) Uani 1 1 d .
C11 C 0.26256(14) 0.5528(3) 0.4779(3) 0.0355(6) Uani 1 1 d .
H11 H 0.2995 0.5910 0.5411 0.043 Uiso 1 1 calc R
C12 C 0.22104(14) 0.6600(4) 0.4042(3) 0.0365(7) Uani 1 1 d .
H12 H 0.2292 0.7722 0.4179 0.044 Uiso 1 1 calc R
C13 C 0.16556(13) 0.6091(4) 0.3069(3) 0.0343(7) Uani 1 1 d .
C14 C 0.15453(13) 0.4432(3) 0.2908(3) 0.0322(6) Uani 1 1 d .
C15 C 0.10090(13) 0.3801(4) 0.1956(3) 0.0379(7) Uani 1 1 d .
C16 C 0.09203(14) 0.2025(4) 0.1743(4) 0.0480(8) Uani 1 1 d .
C17 C 0.05924(15) 0.4928(4) 0.1198(4) 0.0485(8) Uani 1 1 d .
H17 H 0.0228 0.4552 0.0542 0.058 Uiso 1 1 calc R
C18 C 0.06874(15) 0.6589(4) 0.1361(4) 0.0487(8) Uani 1 1 d .
H18 H 0.0386 0.7316 0.0837 0.058 Uiso 1 1 calc R
C19 C 0.12117(15) 0.7176(4) 0.2271(3) 0.0425(7) Uani 1 1 d .
H19 H 0.1278 0.8308 0.2367 0.051 Uiso 1 1 calc R
C20 C 0.73511(14) 0.6044(3) 0.6664(3) 0.0338(6) Uani 1 1 d .
C21 C 0.69690(16) 0.4888(4) 0.7611(3) 0.0404(7) Uani 1 1 d .
H21A H 0.6662 0.4307 0.6838 0.049 Uiso 1 1 calc R
H21B H 0.7260 0.4079 0.8161 0.049 Uiso 1 1 calc R
C22 C 0.62450(13) 0.6915(3) 0.8146(3) 0.0355(7) Uani 1 1 d .
C23 C 0.56601(14) 0.7130(4) 0.8767(4) 0.0453(8) Uani 1 1 d .
H23 H 0.5538 0.6459 0.9622 0.054 Uiso 1 1 calc R
C24 C 0.52575(14) 0.8338(4) 0.8122(4) 0.0487(8) Uani 1 1 d .
H24 H 0.4858 0.8509 0.8542 0.058 Uiso 1 1 calc R
C25 C 0.54379(14) 0.9287(4) 0.6872(4) 0.0447(8) Uani 1 1 d .
H25 H 0.5159 1.0104 0.6421 0.054 Uiso 1 1 calc R
C26 C 0.60264(13) 0.9062(4) 0.6262(3) 0.0392(7) Uani 1 1 d .
H26 H 0.6138 0.9705 0.5374 0.047 Uiso 1 1 calc R
C27 C 0.64555(13) 0.7902(3) 0.6938(3) 0.0333(6) Uani 1 1 d .
C28 C 0.71006(13) 0.7612(3) 0.6410(3) 0.0309(6) Uani 1 1 d .
C29 C 0.74806(12) 0.8841(3) 0.5788(3) 0.0303(6) Uani 1 1 d .
C30 C 0.73704(13) 1.0543(3) 0.5894(3) 0.0350(7) Uani 1 1 d .
H30 H 0.7000 1.0922 0.6352 0.042 Uiso 1 1 calc R
C31 C 0.77841(13) 1.1617(4) 0.5352(3) 0.0368(7) Uani 1 1 d .
H31 H 0.7702 1.2739 0.5447 0.044 Uiso 1 1 calc R
C32 C 0.83436(13) 1.1102(4) 0.4637(3) 0.0333(6) Uani 1 1 d .
C33 C 0.84531(13) 0.9447(3) 0.4538(3) 0.0324(6) Uani 1 1 d .
C34 C 0.89934(13) 0.8820(4) 0.3844(3) 0.0364(7) Uani 1 1 d .
C35 C 0.90839(14) 0.7041(4) 0.3694(4) 0.0460(8) Uani 1 1 d .
C36 C 0.94106(14) 0.9941(4) 0.3288(4) 0.0448(8) Uani 1 1 d .
H36 H 0.9777 0.9561 0.2811 0.054 Uiso 1 1 calc R
C37 C 0.93171(15) 1.1592(4) 0.3398(4) 0.0477(8) Uani 1 1 d .
H37 H 0.9620 1.2318 0.3020 0.057 Uiso 1 1 calc R
C38 C 0.87851(14) 1.2183(4) 0.4053(4) 0.0429(8) Uani 1 1 d .
H38 H 0.8717 1.3314 0.4111 0.051 Uiso 1 1 calc R
N1 N 0.19780(10) 0.3388(3) 0.3705(3) 0.0313(5) Uani 1 1 d .
H1 H 0.1898 0.2348 0.3610 0.038 Uiso 1 1 calc R
N2 N 0.80212(10) 0.8397(3) 0.5127(2) 0.0315(5) Uani 1 1 d .
H2 H 0.8102 0.7358 0.5070 0.038 Uiso 1 1 calc R
O1 O 0.21303(10) 0.0512(2) 0.4827(2) 0.0398(5) Uani 1 1 d .
O2 O 0.33690(10) 0.0673(2) 0.8045(2) 0.0425(5) Uani 1 1 d .
O3 O 0.78673(9) 0.5522(2) 0.6177(2) 0.0389(5) Uani 1 1 d .
O4 O 0.66296(10) 0.5680(2) 0.8809(2) 0.0418(5) Uani 1 1 d .
H16A H 0.0507 0.1857 0.1072 0.050 Uiso 1 1 d R
H16B H 0.0869 0.1495 0.2726 0.050 Uiso 1 1 d R
H16C H 0.1249 0.1524 0.1207 0.050 Uiso 1 1 d R
H35A H 0.8687 0.6592 0.2965 0.050 Uiso 1 1 d R
H35B H 0.9110 0.6433 0.4709 0.050 Uiso 1 1 d R
H35C H 0.9467 0.6863 0.3051 0.050 Uiso 1 1 d R

loop_
_atom_site_aniso_label
_atom_site_aniso_U_11
_atom_site_aniso_U_22
_atom_site_aniso_U_33
_atom_site_aniso_U_23
_atom_site_aniso_U_13
_atom_site_aniso_U_12
C1 0.0449(17) 0.0326(16) 0.0266(13) -0.0005(11) 0.0101(12) 0.0053(13)
C2 0.0603(19) 0.0326(17) 0.0286(15) 0.0009(12) 0.0095(13) 0.0022(15)
C3 0.0431(17) 0.0384(18) 0.0311(15) -0.0017(12) 0.0077(13) 0.0072(13)
C4 0.0514(18) 0.052(2) 0.0338(16) -0.0037(14) -0.0015(14) 0.0159(16)
C5 0.0370(17) 0.059(2) 0.0478(18) -0.0127(16) -0.0031(14) 0.0100(16)
C6 0.0364(16) 0.052(2) 0.0504(19) -0.0107(15) 0.0060(14) 0.0006(15)
C7 0.0383(16) 0.0419(18) 0.0362(15) -0.0012(13) 0.0064(13) 0.0024(14)
C8 0.0363(15) 0.0366(17) 0.0263(14) -0.0022(11) 0.0051(11) 0.0038(13)
C9 0.0383(15) 0.0310(16) 0.0266(13) 0.0000(11) 0.0069(11) 0.0020(13)
C10 0.0330(15) 0.0348(17) 0.0264(13) 0.0008(11) 0.0090(11) -0.0031(12)
C11 0.0392(16) 0.0308(16) 0.0367(16) -0.0006(12) 0.0056(12) -0.0033(13)
C12 0.0442(17) 0.0284(17) 0.0381(16) -0.0010(12) 0.0103(13) -0.0033(13)
C13 0.0374(16) 0.0328(17) 0.0344(15) 0.0032(12) 0.0128(12) 0.0035(13)
C14 0.0308(14) 0.0349(17) 0.0320(15) 0.0003(12) 0.0091(11) 0.0033(13)
C15 0.0335(15) 0.0465(19) 0.0342(15) -0.0007(13) 0.0062(12) 0.0004(14)
C16 0.0393(17) 0.052(2) 0.0521(19) -0.0083(15) 0.0033(15) -0.0079(15)
C17 0.0370(17) 0.067(3) 0.0411(17) -0.0007(15) 0.0019(13) 0.0032(16)
C18 0.0439(19) 0.058(2) 0.0444(18) 0.0102(16) 0.0068(15) 0.0151(17)
C19 0.0481(18) 0.0401(18) 0.0410(17) 0.0057(13) 0.0140(14) 0.0103(15)
C20 0.0435(16) 0.0310(16) 0.0261(13) -0.0009(11) -0.0013(12) -0.0001(13)
C21 0.0554(19) 0.0348(18) 0.0313(15) 0.0020(12) 0.0048(13) 0.0003(14)
C22 0.0397(16) 0.0374(18) 0.0288(14) -0.0040(12) -0.0009(12) -0.0027(13)
C23 0.0480(18) 0.051(2) 0.0381(16) -0.0105(14) 0.0105(14) -0.0140(16)
C24 0.0366(17) 0.058(2) 0.0519(19) -0.0136(16) 0.0072(14) -0.0064(16)
C25 0.0350(16) 0.052(2) 0.0461(18) -0.0117(15) -0.0032(13) 0.0037(14)
C26 0.0388(16) 0.0446(19) 0.0339(15) -0.0008(13) 0.0011(12) 0.0010(14)
C27 0.0342(14) 0.0380(17) 0.0270(14) -0.0030(12) -0.0001(11) -0.0020(13)
C28 0.0368(14) 0.0301(15) 0.0253(13) -0.0018(11) 0.0001(11) 0.0009(13)
C29 0.0346(15) 0.0317(16) 0.0238(13) -0.0016(11) -0.0016(11) 0.0060(12)
C30 0.0375(16) 0.0313(16) 0.0360(15) -0.0013(12) 0.0021(12) 0.0049(13)
C31 0.0434(17) 0.0290(16) 0.0369(16) -0.0009(12) -0.0031(13) 0.0039(13)
C32 0.0383(16) 0.0299(16) 0.0299(14) 0.0016(11) -0.0064(12) -0.0012(12)
C33 0.0316(14) 0.0364(18) 0.0279(14) 0.0026(12) -0.0042(11) -0.0027(13)
C34 0.0331(15) 0.0438(18) 0.0312(14) 0.0011(13) -0.0039(12) -0.0014(14)
C35 0.0398(17) 0.046(2) 0.0525(19) 0.0023(15) 0.0084(14) 0.0076(15)
C36 0.0342(16) 0.059(2) 0.0416(17) 0.0038(15) 0.0032(13) -0.0040(16)
C37 0.0450(18) 0.051(2) 0.0467(18) 0.0077(16) 0.0004(14) -0.0128(16)
C38 0.0462(18) 0.0403(19) 0.0404(17) 0.0044(13) -0.0057(14) -0.0088(14)
N1 0.0361(13) 0.0247(13) 0.0333(12) -0.0024(10) 0.0043(10) -0.0022(10)
N2 0.0367(13) 0.0254(13) 0.0323(12) -0.0028(10) 0.0029(10) 0.0017(10)
O1 0.0456(12) 0.0305(11) 0.0433(12) -0.0024(9) 0.0037(9) -0.0046(9)
O2 0.0564(12) 0.0429(13) 0.0282(10) 0.0044(9) 0.0035(9) 0.0019(10)
O3 0.0425(12) 0.0320(11) 0.0423(12) -0.0002(9) 0.0052(9) 0.0045(9)
O4 0.0553(13) 0.0439(13) 0.0268(10) 0.0030(9) 0.0063(9) 0.0007(10)

loop_
_atom_type_symbol
_atom_type_description
_atom_type_scat_dispersion_real
_atom_type_scat_dispersion_imag
_atom_type_scat_source
C C 0.0033 0.0016 'International Tables Vol C Tables 4.2.6.8 and 6.1.1.4'
H H 0.0000 0.0000 'International Tables Vol C Tables 4.2.6.8 and 6.1.1.4'
N N 0.0061 0.0033 'International Tables Vol C Tables 4.2.6.8 and 6.1.1.4'
O O 0.0106 0.0060 'International Tables Vol C Tables 4.2.6.8 and 6.1.1.4'

loop_
_geom_angle_atom_site_label_1
_geom_angle_atom_site_label_2
_geom_angle_atom_site_label_3
_geom_angle
O1 C1 C9 125.0(3)
O1 C1 C2 117.7(3)
C9 C1 C2 117.4(3)
O2 C2 C1 112.9(2)
O2 C2 H2A 109.0
C1 C2 H2A 109.0
O2 C2 H2B 109.0
C1 C2 H2B 109.0
H2A C2 H2B 107.8
O2 C3 C4 117.3(3)
O2 C3 C8 120.1(3)
C4 C3 C8 122.7(3)
C3 C4 C5 119.4(3)
C3 C4 H4 120.3
C5 C4 H4 120.3
C6 C5 C4 120.0(3)
C6 C5 H5 120.0
C4 C5 H5 120.0
C5 C6 C7 119.8(3)
C5 C6 H6 120.1
C7 C6 H6 120.1
C6 C7 C8 122.0(3)
C6 C7 H7 119.0
C8 C7 H7 119.0
C3 C8 C7 116.0(3)
C3 C8 C9 118.6(2)
C7 C8 C9 125.4(3)
C10 C9 C1 120.5(2)
C10 C9 C8 123.2(3)
C1 C9 C8 116.1(2)
N1 C10 C9 118.1(2)
N1 C10 C11 115.7(2)
C9 C10 C11 126.1(3)
C12 C11 C10 121.0(3)
C12 C11 H11 119.5
C10 C11 H11 119.5
C11 C12 C13 121.7(3)
C11 C12 H12 119.2
C13 C12 H12 119.2
C14 C13 C19 118.9(3)
C14 C13 C12 117.8(3)
C19 C13 C12 123.3(3)
N1 C14 C13 118.3(2)
N1 C14 C15 119.5(2)
C13 C14 C15 122.2(3)
C17 C15 C14 116.1(3)
C17 C15 C16 122.9(3)
C14 C15 C16 121.0(3)
C15 C16 H16A 107.2
C15 C16 H16B 112.7
H16A C16 H16B 104.3
C15 C16 H16C 113.4
H16A C16 H16C 108.7
H16B C16 H16C 110.1
C15 C17 C18 122.7(3)
C15 C17 H17 118.7
C18 C17 H17 118.7
C19 C18 C17 120.4(3)
C19 C18 H18 119.8
C17 C18 H18 119.8
C18 C19 C13 119.7(3)
C18 C19 H19 120.1
C13 C19 H19 120.1
O3 C20 C28 125.9(3)
O3 C20 C21 117.4(2)
C28 C20 C21 116.7(3)
O4 C21 C20 112.8(2)
O4 C21 H21A 109.0
C20 C21 H21A 109.0
O4 C21 H21B 109.0
C20 C21 H21B 109.0
H21A C21 H21B 107.8
O4 C22 C23 117.3(3)
O4 C22 C27 120.1(2)
C23 C22 C27 122.6(3)
C24 C23 C22 119.1(3)
C24 C23 H23 120.5
C22 C23 H23 120.5
C25 C24 C23 119.8(3)
C25 C24 H24 120.1
C23 C24 H24 120.1
C24 C25 C26 120.6(3)
C24 C25 H25 119.7
C26 C25 H25 119.7
C25 C26 C27 120.9(3)
C25 C26 H26 119.6
C27 C26 H26 119.6
C22 C27 C26 116.8(3)
C22 C27 C28 118.3(2)
C26 C27 C28 124.8(3)
C20 C28 C29 119.9(2)
C20 C28 C27 116.5(2)
C29 C28 C27 123.5(2)
N2 C29 C28 118.2(2)
N2 C29 C30 115.9(2)
C28 C29 C30 125.8(2)
C31 C30 C29 121.0(3)
C31 C30 H30 119.5
C29 C30 H30 119.5
C30 C31 C32 121.4(3)
C30 C31 H31 119.3
C32 C31 H31 119.3
C33 C32 C38 119.2(3)
C33 C32 C31 117.7(2)
C38 C32 C31 123.1(3)
N2 C33 C32 118.8(2)
N2 C33 C34 119.4(2)
C32 C33 C34 121.8(3)
C36 C34 C33 116.4(3)
C36 C34 C35 123.0(3)
C33 C34 C35 120.5(3)
C34 C35 H35A 107.2
C34 C35 H35B 116.1
H35A C35 H35B 106.5
C34 C35 H35C 107.5
H35A C35 H35C 106.3
H35B C35 H35C 112.7
C34 C36 C37 122.8(3)
C34 C36 H36 118.6
C37 C36 H36 118.6
C38 C37 C36 120.1(3)
C38 C37 H37 119.9
C36 C37 H37 119.9
C37 C38 C32 119.7(3)
C37 C38 H38 120.2
C32 C38 H38 120.2
C10 N1 C14 125.5(2)
C10 N1 H1 117.3
C14 N1 H1 117.3
C29 N2 C33 125.2(2)
C29 N2 H2 117.4
C33 N2 H2 117.4
C3 O2 C2 112.4(2)
C22 O4 C21 112.4(2)

loop_
_geom_bond_atom_site_label_1
_geom_bond_atom_site_label_2
_geom_bond_distance
C1 O1 1.274(3)
C1 C9 1.415(4)
C1 C2 1.496(4)
C2 O2 1.436(4)
C2 H2A 0.9900
C2 H2B 0.9900
C3 O2 1.377(4)
C3 C4 1.383(4)
C3 C8 1.399(4)
C4 C5 1.390(5)
C4 H4 0.9500
C5 C6 1.378(5)
C5 H5 0.9500
C6 C7 1.392(4)
C6 H6 0.9500
C7 C8 1.405(4)
C7 H7 0.9500
C8 C9 1.475(4)
C9 C10 1.414(4)
C10 N1 1.358(3)
C10 C11 1.428(4)
C11 C12 1.350(4)
C11 H11 0.9500
C12 C13 1.419(4)
C12 H12 0.9500
C13 C14 1.398(4)
C13 C19 1.415(4)
C14 N1 1.378(3)
C14 C15 1.415(4)
C15 C17 1.389(4)
C15 C16 1.491(4)
C16 H16A 0.9984
C16 H16B 0.9343
C16 H16C 0.9491
C17 C18 1.395(5)
C17 H17 0.9500
C18 C19 1.366(4)
C18 H18 0.9500
C19 H19 0.9500
C20 O3 1.269(3)
C20 C28 1.411(4)
C20 C21 1.511(4)
C21 O4 1.428(3)
C21 H21A 0.9900
C21 H21B 0.9900
C22 O4 1.386(3)
C22 C23 1.388(4)
C22 C27 1.390(4)
C23 C24 1.385(5)
C23 H23 0.9500
C24 C25 1.374(5)
C24 H24 0.9500
C25 C26 1.393(4)
C25 H25 0.9500
C26 C27 1.400(4)
C26 H26 0.9500
C27 C28 1.485(4)
C28 C29 1.419(4)
C29 N2 1.357(3)
C29 C30 1.433(4)
C30 C31 1.350(4)
C30 H30 0.9500
C31 C32 1.430(4)
C31 H31 0.9500
C32 C33 1.394(4)
C32 C38 1.407(4)
C33 N2 1.378(3)
C33 C34 1.418(4)
C34 C36 1.384(4)
C34 C35 1.492(4)
C35 H35A 1.0528
C35 H35B 0.9714
C35 H35C 1.0150
C36 C37 1.386(5)
C36 H36 0.9500
C37 C38 1.378(5)
C37 H37 0.9500
C38 H38 0.9500
N1 H1 0.8800
N2 H2 0.8800
